data_1528126
loop_
_publ_author_name
'Thirase, G.'
'Weiss, E.'
'Lechert, H.'
'Hennig, H.J.'

_publ_section_title
;
 Praeparative, roentgenographische und
 1H-Breitlinienresonanz-Untersuchungen an Germylalkaliverbindungen, Ge H3
 M
;
_journal_name_full 'Zeitschrift fuer Anorganische und Allgemeine Chemie'
_journal_page_first 221
_journal_page_last 228
_journal_volume 417
_journal_year 1975
_chemical_formula_sum 'Cs Ge H3'
_space_group_IT_number 63
_symmetry_space_group_name_Hall '-C 2c 2'
_symmetry_space_group_name_H-M 'C m c m'
_cell_angle_alpha 90
_cell_angle_beta 90
_cell_angle_gamma 90
_cell_formula_units_Z 4
_cell_length_a 5.1675
_cell_length_b 14.435
_cell_length_c 5.9664
_cell_volume 445.051
_citation_journal_id_ASTM ZAACAB
_cod_data_source_file Thirase_ZAACAB_1975_645.cif
_cod_data_source_block H3Cs1Ge1
_cod_original_cell_volume 445.0509
_cod_original_formula_sum 'H3 Cs1 Ge1'
_cod_database_code 1528126

loop_
_symmetry_equiv_pos_as_xyz
x,y,z
-x,-y,z+1/2
x,-y,-z
-x,y,-z+1/2
-x,-y,-z
x,y,-z-1/2
-x,y,z
x,-y,z-1/2
x+1/2,y+1/2,z
-x+1/2,-y+1/2,z+1/2
x+1/2,-y+1/2,-z
-x+1/2,y+1/2,-z+1/2
-x+1/2,-y+1/2,-z
x+1/2,y+1/2,-z-1/2
-x+1/2,y+1/2,z
x+1/2,-y+1/2,z-1/2

loop_
_atom_site_label
_atom_site_type_symbol
_atom_site_fract_x
_atom_site_fract_y
_atom_site_fract_z
_atom_site_occupancy
_atom_site_U_iso_or_equiv
Ge1 Ge-4 0 0.09934 0.25 1 0.0
Cs1 Cs+1 0 0.37767 0.25 1 0.0
